data_4128555
loop_
_publ_author_name
'Zhou, Yujuan'
'Jie, Kecheng'
'Zhao, Run'
'Huang, Feihe'

_publ_section_title
;
 <i>Cis</i>-<i>Trans</i> Selectivity of Haloalkene Isomers in Nonporous
 Adaptive Pillararene Crystals.
;
_journal_issue 30
_journal_name_full 'Journal of the American Chemical Society'
_journal_page_first 11847
_journal_page_last 11851
_journal_paper_doi 10.1021/jacs.9b06188
_journal_volume 141
_journal_year 2019
_chemical_formula_moiety 'C66 H84 O12, 3(C4 Cl)'
_chemical_formula_sum 'C78 H102 Cl3 O12'
_chemical_formula_weight 1337.94
_space_group_crystal_system monoclinic
_space_group_IT_number 15
_space_group_name_Hall '-C 2yc'
_space_group_name_H-M_alt 'C 1 2/c 1'
_atom_sites_solution_hydrogens geom
_atom_sites_solution_primary direct
_audit_creation_date 2019-03-19
_audit_creation_method
;
Olex2 1.2
(compiled 2018.05.29 svn.r3508 for OlexSys, GUI svn.r5506)
;
_cell_angle_alpha 90
_cell_angle_beta 120.301(8)
_cell_angle_gamma 90
_cell_formula_units_Z 4
_cell_length_a 26.441(4)
_cell_length_b 12.5644(18)
_cell_length_c 25.776(4)
_cell_measurement_reflns_used 4666
_cell_measurement_temperature 110(2)
_cell_measurement_theta_max 54.977
_cell_measurement_theta_min 3.333
_cell_volume 7393(2)
_computing_cell_refinement 'SAINT v8.37A (Bruker, 2015)'
_computing_data_reduction 'SAINT v8.37A (Bruker, 2015)'
_computing_molecular_graphics 'Olex2 (Dolomanov et al., 2009)'
_computing_publication_material 'Olex2 (Dolomanov et al., 2009)'
_computing_structure_refinement 'ShelXL (Sheldrick, 2015)'
_computing_structure_solution 'ShelXS (Sheldrick, 2008)'
_diffrn_ambient_temperature 110.01
_diffrn_measured_fraction_theta_full 0.996
_diffrn_measured_fraction_theta_max 0.968
_diffrn_measurement_device_type 'Bruker D8 Venture'
_diffrn_measurement_method '\f and \w scans'
_diffrn_radiation_type GaK\a
_diffrn_radiation_wavelength 1.34139
_diffrn_reflns_av_unetI/netI 0.0465
_diffrn_reflns_Laue_measured_fraction_full 0.996
_diffrn_reflns_Laue_measured_fraction_max 0.968
_diffrn_reflns_limit_h_max 28
_diffrn_reflns_limit_h_min -32
_diffrn_reflns_limit_k_max 15
_diffrn_reflns_limit_k_min 0
_diffrn_reflns_limit_l_max 31
_diffrn_reflns_limit_l_min 0
_diffrn_reflns_number 7058
_diffrn_reflns_point_group_measured_fraction_full 0.996
_diffrn_reflns_point_group_measured_fraction_max 0.968
_diffrn_reflns_theta_full 53.594
_diffrn_reflns_theta_max 55.842
_diffrn_reflns_theta_min 3.369
_diffrn_standards_number 0
_exptl_absorpt_coefficient_mu 1.036
_exptl_absorpt_correction_T_max 0.7508
_exptl_absorpt_correction_T_min 0.5204
_exptl_absorpt_correction_type multi-scan
_exptl_absorpt_process_details
;
 TWINABS-2012/1 (Bruker,2012) was used for absorption correction.

Final HKLF 4 output contains 95693 reflections, Rint = 0.0603
 (68649 with I > 3sig(I), Rint = 0.0581)
;
_exptl_crystal_colour colourless
_exptl_crystal_density_diffrn 1.202
_exptl_crystal_description block
_exptl_crystal_F_000 2868
_exptl_crystal_size_max 0.12
_exptl_crystal_size_mid 0.1
_exptl_crystal_size_min 0.08
_refine_diff_density_max 2.370
_refine_diff_density_min -1.263
_refine_diff_density_rms 0.120
_refine_ls_extinction_method none
_refine_ls_goodness_of_fit_ref 0.982
_refine_ls_hydrogen_treatment constr
_refine_ls_matrix_type full
_refine_ls_number_parameters 467
_refine_ls_number_reflns 7058
_refine_ls_number_restraints 112
_refine_ls_restrained_S_all 1.089
_refine_ls_R_factor_all 0.1361
_refine_ls_R_factor_gt 0.1292
_refine_ls_shift/su_max 0.004
_refine_ls_shift/su_mean 0.000
_refine_ls_structure_factor_coef Fsqd
_refine_ls_weighting_details 'w=1/[\s^2^(Fo^2^)+(0.0500P)^2^+70.0000P] where P=(Fo^2^+2Fc^2^)/3'
_refine_ls_weighting_scheme calc
_refine_ls_wR_factor_gt 0.2839
_refine_ls_wR_factor_ref 0.2869
_reflns_Friedel_coverage 0.000
_reflns_number_gt 6298
_reflns_number_total 7058
_reflns_threshold_expression 'I > 2\s(I)'
_cod_data_source_file ja9b06188_si_004.cif
_cod_data_source_block 190319zyj_3_0m
_cod_database_code 4128555
_shelx_shelxl_version_number 2016/6
_shelx_space_group_comment
;
The symmetry employed for this shelxl refinement is uniquely defined
by the following loop, which should always be used as a source of
symmetry information in preference to the above space-group names.
They are only intended as comments.
;
_shelx_estimated_absorpt_t_max 0.922
_shelx_estimated_absorpt_t_min 0.886
_olex2_refinement_description
;
1. Twinned data refinement
 Scales: 0.550(3)
 0.450(3)
2. Fixed Uiso
 At 1.2 times of:
  All C(H) groups, All C(H,H) groups
 At 1.5 times of:
  All C(H,H,H) groups
3. Restrained distances
 C38-C39 = C37-C38
 1.5 with sigma of 0.02
 C42-C40_$1
 1.5 with sigma of 0.02
 C34-C35
 1.5 with sigma of 0.02
 C36-C35
 1.5 with sigma of 0.02
 Cl1-C35
 2.8 with sigma of 0.02
 Cl1_$1-C36
 2.5 with sigma of 0.02
 C40-C41
 1.5 with sigma of 0.02
 C41-C42
 1.3 with sigma of 0.02
 Cl1_$1-C34_$1
 1.8 with sigma of 0.02
 C36-C34_$1
 1.5 with sigma of 0.02
 C36-C36_$1
 2.4 with sigma of 0.02
 Cl3-C40
 1.8 with sigma of 0.02
 Cl2-C37 = Cl2-C39
 2.5 with sigma of 0.02
 Cl3-C41
 2.5 with sigma of 0.02
4. Uiso/Uaniso restraints and constraints
Cl2 \\sim C37 \\sim C38 \\sim C39: within 2A with sigma of 0.01 and sigma for
terminal atoms of 0.02
Cl3 \\sim C40 \\sim C41 \\sim C42: within 2A with sigma of 0.01 and sigma for
terminal atoms of 0.02
Cl1 \\sim C34 \\sim C35 \\sim C36: within 2A with sigma of 0.01 and sigma for
terminal atoms of 0.02
C40 \\sim Cl3 \\sim C41 \\sim C42: within 2A with sigma of 0.01 and sigma for
terminal atoms of 0.02
Uanis(C40) \\sim Ueq, Uanis(C41) \\sim Ueq, Uanis(C42) \\sim Ueq: with sigma of
0.01 and sigma for terminal atoms of 0.02
Uanis(C34) \\sim Ueq, Uanis(C35) \\sim Ueq, Uanis(C36) \\sim Ueq, Uanis(Cl1)
\\sim Ueq: with sigma of 0.01 and sigma for terminal atoms of 0.02
5. Others
 Fixed Sof: Cl2(0.5) C37(0.5) C39(0.5) Cl1(0.5) C35(0.5) C36(0.5) Cl3(0.5)
 C41(0.5) C42(0.5)
6.a Secondary CH2 refined with riding coordinates:
 C7(H7A,H7B), C14(H14A,H14B), C21(H21A,H21B), C22(H22A,H22B), C24(H24A,H24B),
 C26(H26A,H26B), C28(H28A,H28B), C30(H30A,H30B), C32(H32A,H32B)
6.b Aromatic/amide H refined with riding coordinates:
 C3(H3), C6(H6), C10(H10), C13(H13), C17(H17), C20(H20)
6.c Idealised Me refined as rotating group:
 C23(H23A,H23B,H23C), C25(H25A,H25B,H25C), C27(H27A,H27B,H27C), C29(H29A,H29B,
 H29C), C31(H31A,H31B,H31C), C33(H33A,H33B,H33C)
;
_olex2_submission_special_instructions 'No special instructions were received'

loop_
_space_group_symop_operation_xyz
'x, y, z'
'-x, y, -z+1/2'
'x+1/2, y+1/2, z'
'-x+1/2, y+1/2, -z+1/2'
'-x, -y, -z'
'x, -y, z-1/2'
'-x+1/2, -y+1/2, -z'
'x+1/2, -y+1/2, z-1/2'

loop_
_atom_site_label
_atom_site_type_symbol
_atom_site_fract_x
_atom_site_fract_y
_atom_site_fract_z
_atom_site_U_iso_or_equiv
_atom_site_adp_type
_atom_site_occupancy
_atom_site_site_symmetry_order
_atom_site_calc_flag
_atom_site_refinement_flags_posn
_atom_site_refinement_flags_adp
_atom_site_refinement_flags_occupancy
_atom_site_disorder_assembly
_atom_site_disorder_group
O1 O 0.42619(15) 0.8330(3) 0.40883(17) 0.0377(9) Uani 1 1 d . . . . .
O2 O 0.55710(14) 0.4649(3) 0.45945(15) 0.0309(8) Uani 1 1 d . . . . .
O3 O 0.28110(16) 0.8398(3) 0.18437(15) 0.0351(8) Uani 1 1 d . . . . .
O4 O 0.33838(15) 0.4575(3) 0.30757(15) 0.0338(8) Uani 1 1 d . . . . .
O5 O 0.35920(15) 0.8384(3) 0.03716(16) 0.0334(8) Uani 1 1 d . . . . .
O6 O 0.27228(18) 0.4673(3) 0.07989(19) 0.0455(10) Uani 1 1 d . . . . .
C1 C 0.5533(2) 0.6509(4) 0.4685(2) 0.0273(10) Uani 1 1 d . . . . .
C2 C 0.5234(2) 0.5555(4) 0.4475(2) 0.0267(10) Uani 1 1 d . . . . .
C3 C 0.4634(2) 0.5534(4) 0.4179(2) 0.0281(10) Uani 1 1 d . . . . .
H3 H 0.443542 0.487197 0.404927 0.034 Uiso 1 1 calc R . . . .
C4 C 0.4313(2) 0.6462(4) 0.4065(2) 0.0278(10) Uani 1 1 d . . . . .
C5 C 0.4610(2) 0.7431(4) 0.4241(2) 0.0306(10) Uani 1 1 d . . . . .
C6 C 0.5213(2) 0.7448(4) 0.4558(2) 0.0292(10) Uani 1 1 d . . . . .
H6 H 0.541329 0.810890 0.469111 0.035 Uiso 1 1 calc R . . . .
C7 C 0.3662(2) 0.6417(4) 0.3769(2) 0.0306(10) Uani 1 1 d . . . . .
H7A H 0.352400 0.702834 0.390620 0.037 Uiso 1 1 calc R . . . .
H7B H 0.354808 0.575644 0.389241 0.037 Uiso 1 1 calc R . . . .
C8 C 0.33667(19) 0.6445(4) 0.3090(2) 0.0269(10) Uani 1 1 d . . . . .
C9 C 0.3224(2) 0.5515(4) 0.2753(2) 0.0275(10) Uani 1 1 d . . . . .
C10 C 0.29232(19) 0.5547(4) 0.2131(2) 0.0284(10) Uani 1 1 d . . . . .
H10 H 0.281462 0.490232 0.190746 0.034 Uiso 1 1 calc R . . . .
C11 C 0.27784(19) 0.6524(4) 0.1829(2) 0.0260(9) Uani 1 1 d . . . . .
C12 C 0.2952(2) 0.7461(4) 0.2169(2) 0.0293(10) Uani 1 1 d . . . . .
C13 C 0.3230(2) 0.7415(4) 0.2789(2) 0.0283(10) Uani 1 1 d . . . . .
H13 H 0.333028 0.805709 0.301369 0.034 Uiso 1 1 calc R . . . .
C14 C 0.2440(2) 0.6558(4) 0.1152(2) 0.0318(10) Uani 1 1 d . . . . .
H14A H 0.220140 0.721531 0.102143 0.038 Uiso 1 1 calc R . . . .
H14B H 0.216793 0.594520 0.100166 0.038 Uiso 1 1 calc R . . . .
C15 C 0.2819(2) 0.6529(4) 0.0863(2) 0.0287(10) Uani 1 1 d . . . . .
C16 C 0.2950(2) 0.5579(4) 0.0677(2) 0.0339(11) Uani 1 1 d . . . . .
C17 C 0.3269(2) 0.5580(4) 0.0378(2) 0.0311(10) Uani 1 1 d . . . . .
H17 H 0.334011 0.492444 0.024223 0.037 Uiso 1 1 calc R . . . .
C18 C 0.34853(19) 0.6517(4) 0.0276(2) 0.0283(10) Uani 1 1 d . . . . .
C19 C 0.3375(2) 0.7466(4) 0.0483(2) 0.0289(10) Uani 1 1 d . . . . .
C20 C 0.3044(2) 0.7474(4) 0.0772(2) 0.0294(10) Uani 1 1 d . . . . .
H20 H 0.297164 0.812955 0.090738 0.035 Uiso 1 1 calc R . . . .
C21 C 0.3811(2) 0.6520(4) -0.0072(2) 0.0293(10) Uani 1 1 d . . . . .
H21A H 0.368751 0.588893 -0.033829 0.035 Uiso 1 1 calc R . . . .
H21B H 0.369330 0.716037 -0.033085 0.035 Uiso 1 1 calc R . . . .
C22 C 0.4524(3) 0.9307(4) 0.4321(3) 0.0587(19) Uani 1 1 d . . . . .
H22A H 0.483959 0.943832 0.422898 0.070 Uiso 1 1 calc R . . . .
H22B H 0.469792 0.931033 0.476258 0.070 Uiso 1 1 calc R . . . .
C23 C 0.4062(3) 1.0163(5) 0.4040(3) 0.063(2) Uani 1 1 d . . . . .
H23A H 0.391478 1.019231 0.360722 0.094 Uiso 1 1 calc GR . . . .
H23B H 0.423403 1.085199 0.422204 0.094 Uiso 1 1 calc GR . . . .
H23C H 0.373873 1.000047 0.410976 0.094 Uiso 1 1 calc GR . . . .
C24 C 0.5268(2) 0.3655(4) 0.4386(2) 0.0330(11) Uani 1 1 d . . . . .
H24A H 0.500573 0.367621 0.394454 0.040 Uiso 1 1 calc R . . . .
H24B H 0.502764 0.351836 0.457388 0.040 Uiso 1 1 calc R . . . .
C25 C 0.5713(2) 0.2799(4) 0.4552(3) 0.0402(12) Uani 1 1 d . . . . .
H25A H 0.596307 0.296295 0.438282 0.060 Uiso 1 1 calc GR . . . .
H25B H 0.551440 0.211784 0.439116 0.060 Uiso 1 1 calc GR . . . .
H25C H 0.595364 0.275319 0.499028 0.060 Uiso 1 1 calc GR . . . .
C26 C 0.3026(2) 0.9366(4) 0.2171(2) 0.0378(12) Uani 1 1 d . . . . .
H26A H 0.345710 0.933261 0.243365 0.045 Uiso 1 1 calc R . . . .
H26B H 0.284972 0.949103 0.242520 0.045 Uiso 1 1 calc R . . . .
C27 C 0.2858(3) 1.0255(4) 0.1712(3) 0.0461(14) Uani 1 1 d . . . . .
H27A H 0.243268 1.024990 0.143958 0.069 Uiso 1 1 calc GR . . . .
H27B H 0.305538 1.014560 0.148128 0.069 Uiso 1 1 calc GR . . . .
H27C H 0.297685 1.094089 0.192059 0.069 Uiso 1 1 calc GR . . . .
C28 C 0.3300(2) 0.3601(4) 0.2751(2) 0.0366(11) Uani 1 1 d . . . . .
H28A H 0.349966 0.363471 0.251433 0.044 Uiso 1 1 calc R . . . .
H28B H 0.287749 0.346989 0.247397 0.044 Uiso 1 1 calc R . . . .
C29 C 0.3561(3) 0.2730(4) 0.3217(3) 0.0432(13) Uani 1 1 d . . . . .
H29A H 0.348027 0.203725 0.301607 0.065 Uiso 1 1 calc GR . . . .
H29B H 0.338598 0.275346 0.347385 0.065 Uiso 1 1 calc GR . . . .
H29C H 0.398502 0.283403 0.346381 0.065 Uiso 1 1 calc GR . . . .
C30 C 0.3494(3) 0.9343(4) 0.0602(3) 0.0393(12) Uani 1 1 d . . . . .
H30A H 0.368281 0.930562 0.104479 0.047 Uiso 1 1 calc R . . . .
H30B H 0.306886 0.946303 0.043116 0.047 Uiso 1 1 calc R . . . .
C31 C 0.3761(3) 1.0243(5) 0.0419(3) 0.0522(16) Uani 1 1 d . . . . .
H31A H 0.357417 1.026359 -0.001946 0.078 Uiso 1 1 calc GR . . . .
H31B H 0.418201 1.012033 0.059644 0.078 Uiso 1 1 calc GR . . . .
H31C H 0.369690 1.092297 0.056402 0.078 Uiso 1 1 calc GR . . . .
C32 C 0.2848(4) 0.3685(5) 0.0639(4) 0.070(2) Uani 1 1 d . . . . .
H32A H 0.327618 0.358812 0.082414 0.084 Uiso 1 1 calc R . . . .
H32B H 0.266622 0.363222 0.019673 0.084 Uiso 1 1 calc R . . . .
C33 C 0.2592(4) 0.2845(5) 0.0871(4) 0.075(2) Uani 1 1 d . . . . .
H33A H 0.218528 0.302925 0.074338 0.113 Uiso 1 1 calc GR . . . .
H33B H 0.282294 0.282100 0.131052 0.113 Uiso 1 1 calc GR . . . .
H33C H 0.260311 0.214748 0.070707 0.113 Uiso 1 1 calc GR . . . .
Cl2 Cl 0.4750(3) 0.9038(6) 0.3108(3) 0.112(2) Uani 0.5 1 d D U P A 1
C37 C 0.4365(9) 0.788(2) 0.2216(9) 0.169(6) Uani 0.5 1 d D U P A 1
C38 C 0.4697(6) 0.7908(18) 0.2875(6) 0.175(5) Uani 1 1 d D U . A 1
C39 C 0.5308(10) 0.750(2) 0.3084(14) 0.193(8) Uani 0.5 1 d D U P A 1
Cl1 Cl 0.4169(2) 0.3845(9) 0.1888(3) 0.167(3) Uani 0.5 1 d D U P B 2
C34 C 0.4354(8) 0.5046(14) 0.2212(9) 0.195(6) Uani 1 1 d D U . B 2
C35 C 0.4713(14) 0.507(2) 0.2898(10) 0.184(7) Uani 0.5 1 d D U P B 2
C36 C 0.5300(10) 0.553(2) 0.3045(5) 0.199(8) Uani 0.5 1 d D U P B 2
Cl3 Cl 0.4661(6) 1.0221(13) 0.3008(6) 0.295(6) Uani 0.5 1 d D U P C 2
C40 C 0.4680(4) 1.1709(9) 0.2920(4) 0.088(2) Uani 1 1 d D U . C 2
C41 C 0.5328(5) 1.1624(13) 0.3141(5) 0.069(3) Uani 0.5 1 d D U P C 2
C42 C 0.5745(4) 1.1511(12) 0.2935(4) 0.050(3) Uani 0.5 1 d D U P C 2

loop_
_atom_site_aniso_label
_atom_site_aniso_U_11
_atom_site_aniso_U_22
_atom_site_aniso_U_33
_atom_site_aniso_U_23
_atom_site_aniso_U_13
_atom_site_aniso_U_12
O1 0.0338(18) 0.0206(17) 0.052(2) 0.0027(15) 0.0164(17) 0.0083(14)
O2 0.0289(16) 0.0186(16) 0.0396(18) -0.0013(13) 0.0132(14) 0.0064(13)
O3 0.041(2) 0.0213(17) 0.0351(18) 0.0066(14) 0.0135(16) 0.0038(15)
O4 0.0400(19) 0.0188(16) 0.0356(18) 0.0045(14) 0.0139(15) 0.0026(14)
O5 0.0415(19) 0.0212(17) 0.0429(19) -0.0002(14) 0.0252(16) -0.0065(14)
O6 0.053(2) 0.028(2) 0.067(3) 0.0017(18) 0.039(2) -0.0087(17)
C1 0.027(2) 0.026(2) 0.027(2) 0.0006(18) 0.0113(19) 0.0044(19)
C2 0.032(2) 0.016(2) 0.030(2) 0.0021(17) 0.0138(19) 0.0073(18)
C3 0.029(2) 0.023(2) 0.029(2) -0.0010(18) 0.0111(19) 0.0014(18)
C4 0.027(2) 0.027(2) 0.025(2) 0.0030(18) 0.0092(18) 0.0052(19)
C5 0.032(2) 0.023(2) 0.034(2) 0.0046(19) 0.015(2) 0.0092(19)
C6 0.030(2) 0.020(2) 0.034(2) -0.0010(18) 0.013(2) 0.0015(18)
C7 0.028(2) 0.030(2) 0.032(2) 0.005(2) 0.013(2) 0.0050(19)
C8 0.020(2) 0.027(2) 0.031(2) 0.0041(19) 0.0118(18) 0.0030(18)
C9 0.028(2) 0.021(2) 0.034(2) 0.0054(18) 0.0152(19) 0.0002(18)
C10 0.025(2) 0.023(2) 0.036(2) 0.0019(19) 0.015(2) -0.0033(18)
C11 0.021(2) 0.025(2) 0.031(2) 0.0031(18) 0.0121(18) -0.0011(17)
C12 0.026(2) 0.021(2) 0.038(3) 0.0054(19) 0.014(2) 0.0051(18)
C13 0.025(2) 0.023(2) 0.034(2) 0.0023(19) 0.0132(19) 0.0022(18)
C14 0.028(2) 0.028(2) 0.034(3) 0.004(2) 0.012(2) -0.0051(19)
C15 0.026(2) 0.028(2) 0.027(2) 0.0021(18) 0.0096(19) -0.0045(19)
C16 0.034(3) 0.027(3) 0.038(3) 0.003(2) 0.017(2) -0.007(2)
C17 0.030(2) 0.024(2) 0.034(2) -0.0020(19) 0.013(2) -0.0036(19)
C18 0.022(2) 0.030(2) 0.028(2) 0.0019(19) 0.0094(18) -0.0017(18)
C19 0.028(2) 0.023(2) 0.030(2) 0.0035(18) 0.0106(19) -0.0041(18)
C20 0.028(2) 0.027(2) 0.030(2) 0.0014(19) 0.0129(19) -0.0016(19)
C21 0.026(2) 0.029(2) 0.029(2) 0.0023(19) 0.0105(19) -0.0010(19)
C22 0.053(4) 0.023(3) 0.072(4) -0.009(3) 0.010(3) 0.008(3)
C23 0.066(4) 0.026(3) 0.069(4) 0.000(3) 0.013(3) 0.019(3)
C24 0.037(3) 0.020(2) 0.039(3) -0.0028(19) 0.017(2) 0.002(2)
C25 0.043(3) 0.027(3) 0.052(3) 0.001(2) 0.024(3) 0.006(2)
C26 0.044(3) 0.020(2) 0.045(3) 0.004(2) 0.019(2) 0.001(2)
C27 0.055(3) 0.027(3) 0.058(4) 0.013(3) 0.030(3) 0.007(2)
C28 0.044(3) 0.023(2) 0.041(3) 0.001(2) 0.020(2) 0.001(2)
C29 0.047(3) 0.025(3) 0.054(3) 0.009(2) 0.022(3) 0.003(2)
C30 0.045(3) 0.026(3) 0.051(3) -0.005(2) 0.028(3) -0.010(2)
C31 0.062(4) 0.027(3) 0.080(4) -0.004(3) 0.046(4) -0.010(3)
C32 0.119(7) 0.019(3) 0.109(6) -0.005(3) 0.085(6) -0.016(3)
C33 0.122(7) 0.035(4) 0.109(6) -0.008(4) 0.088(6) -0.024(4)
Cl2 0.116(4) 0.155(6) 0.096(4) 0.003(4) 0.076(3) -0.020(4)
C37 0.082(9) 0.328(17) 0.131(11) -0.040(13) 0.078(9) -0.022(12)
C38 0.110(7) 0.321(14) 0.127(8) -0.040(10) 0.084(7) -0.017(10)
C39 0.116(11) 0.333(17) 0.119(11) -0.021(13) 0.052(10) -0.018(13)
Cl1 0.060(3) 0.341(10) 0.080(3) -0.034(5) 0.022(2) 0.033(4)
C34 0.136(7) 0.248(9) 0.201(8) -0.005(7) 0.086(6) 0.003(7)
C35 0.165(9) 0.225(9) 0.185(9) -0.006(7) 0.105(7) -0.001(7)
C36 0.193(10) 0.227(11) 0.185(10) -0.014(8) 0.100(7) -0.007(8)
Cl3 0.189(9) 0.554(18) 0.160(8) 0.013(12) 0.101(7) 0.031(13)
C40 0.095(5) 0.112(6) 0.075(4) -0.012(4) 0.056(4) -0.004(5)
C41 0.073(5) 0.102(6) 0.021(4) 0.000(4) 0.016(4) -0.016(5)
C42 0.024(4) 0.092(6) 0.034(4) 0.015(5) 0.015(4) 0.005(4)

loop_
_atom_type_symbol
_atom_type_description
_atom_type_scat_dispersion_real
_atom_type_scat_dispersion_imag
_atom_type_scat_source
C C 0.0148 0.0070 'International Tables Vol C Tables 4.2.6.8 and 6.1.1.4'
H H 0.0000 0.0000 'International Tables Vol C Tables 4.2.6.8 and 6.1.1.4'
Cl Cl 0.3294 0.5404 'International Tables Vol C Tables 4.2.6.8 and 6.1.1.4'
O O 0.0412 0.0250 'International Tables Vol C Tables 4.2.6.8 and 6.1.1.4'

loop_
_geom_angle_atom_site_label_1
_geom_angle_atom_site_label_2
_geom_angle_atom_site_label_3
_geom_angle
_geom_angle_site_symmetry_1
_geom_angle_site_symmetry_3
C5 O1 C22 118.9(4) . .
C2 O2 C24 117.3(4) . .
C12 O3 C26 117.6(4) . .
C9 O4 C28 117.9(4) . .
C19 O5 C30 116.0(4) . .
C16 O6 C32 117.7(4) . .
C2 C1 C6 118.9(4) . .
C2 C1 C21 120.4(4) . 2_655
C6 C1 C21 120.6(4) . 2_655
O2 C2 C1 116.8(4) . .
C3 C2 O2 122.9(4) . .
C3 C2 C1 120.3(4) . .
C2 C3 C4 121.1(4) . .
C3 C4 C5 118.9(4) . .
C3 C4 C7 120.2(4) . .
C5 C4 C7 120.9(4) . .
O1 C5 C4 115.9(4) . .
C6 C5 O1 124.1(5) . .
C6 C5 C4 120.0(4) . .
C5 C6 C1 120.7(4) . .
C4 C7 C8 112.3(4) . .
C9 C8 C7 121.5(4) . .
C9 C8 C13 118.5(4) . .
C13 C8 C7 120.1(4) . .
O4 C9 C8 116.0(4) . .
O4 C9 C10 122.9(4) . .
C10 C9 C8 121.0(4) . .
C9 C10 C11 120.3(4) . .
C10 C11 C14 120.2(4) . .
C12 C11 C10 118.7(4) . .
C12 C11 C14 121.1(4) . .
O3 C12 C11 115.8(4) . .
O3 C12 C13 124.0(4) . .
C13 C12 C11 120.2(4) . .
C12 C13 C8 121.2(4) . .
C11 C14 C15 114.5(4) . .
C16 C15 C14 121.9(4) . .
C16 C15 C20 118.0(4) . .
C20 C15 C14 120.1(4) . .
O6 C16 C17 124.9(5) . .
C15 C16 O6 114.3(4) . .
C15 C16 C17 120.8(4) . .
C18 C17 C16 121.6(5) . .
C17 C18 C19 117.8(4) . .
C17 C18 C21 121.4(4) . .
C19 C18 C21 120.8(4) . .
O5 C19 C18 116.4(4) . .
O5 C19 C20 122.6(4) . .
C18 C19 C20 121.0(4) . .
C15 C20 C19 120.9(5) . .
C1 C21 C18 114.5(4) 2_655 .
O1 C22 C23 108.5(5) . .
O2 C24 C25 108.1(4) . .
O3 C26 C27 107.1(4) . .
O4 C28 C29 106.3(4) . .
O5 C30 C31 106.8(4) . .
O6 C32 C33 106.2(6) . .
C38 C37 C39 116.2(19) . 2_655
C37 C38 Cl2 111.2(17) . .
C37 C38 C39 108.3(17) . .
C39 C38 Cl2 107.7(15) . .
C37 C39 C38 120(2) 2_655 .
C35 C34 Cl1 116.5(16) . .
C36 C34 Cl1 103.6(13) 2_655 .
C36 C34 C35 110.1(17) 2_655 .
C36 C35 C34 104.7(19) . .
C34 C36 C35 120(2) 2_655 .
Cl3 C40 C42 88.5(7) . 2_655
C41 C40 Cl3 88.8(8) . .
C41 C40 C42 108.7(7) . 2_655
C42 C41 C40 142.5(10) . .

loop_
_geom_bond_atom_site_label_1
_geom_bond_atom_site_label_2
_geom_bond_distance
_geom_bond_site_symmetry_2
O1 C5 1.383(6) .
O1 C22 1.388(7) .
O2 C2 1.380(5) .
O2 C24 1.433(6) .
O3 C12 1.382(6) .
O3 C26 1.424(6) .
O4 C9 1.383(5) .
O4 C28 1.434(6) .
O5 C19 1.382(5) .
O5 C30 1.424(6) .
O6 C16 1.395(6) .
O6 C32 1.399(8) .
C1 C2 1.387(7) .
C1 C6 1.391(6) .
C1 C21 1.503(6) 2_655
C2 C3 1.371(6) .
C3 C4 1.383(6) .
C4 C5 1.394(7) .
C4 C7 1.491(6) .
C5 C6 1.378(7) .
C7 C8 1.515(7) .
C8 C9 1.389(7) .
C8 C13 1.391(6) .
C9 C10 1.386(7) .
C10 C11 1.399(6) .
C11 C12 1.399(7) .
C11 C14 1.509(6) .
C12 C13 1.383(7) .
C14 C15 1.518(7) .
C15 C16 1.393(7) .
C15 C20 1.400(7) .
C16 C17 1.402(7) .
C17 C18 1.391(7) .
C18 C19 1.396(7) .
C18 C21 1.525(7) .
C19 C20 1.408(7) .
C22 C23 1.509(8) .
C24 C25 1.488(7) .
C26 C27 1.520(7) .
C28 C29 1.510(7) .
C30 C31 1.527(7) .
C32 C33 1.529(8) .
Cl2 C38 1.52(2) .
C37 C38 1.467(16) .
C37 C39 1.50(4) 2_655
C38 C39 1.507(16) .
Cl1 C34 1.673(15) .
C34 C35 1.528(17) .
C34 C36 1.504(17) 2_655
C35 C36 1.517(19) .
Cl3 C40 1.886(15) .
C40 C41 1.511(13) .
C40 C42 1.918(12) 2_655
C41 C42 1.455(13) .

loop_
_twin_individual_id
_twin_individual_mass_fraction_refined
1 0.550(3)
2 0.450(3)
